data_7212218
loop_
_publ_author_name
'Li, Shaoguang'
'Wu, Biao'
'Hao, Yongjing'
'Liu, Yanyan'
'Yang, Xiao-Juan'

_publ_section_title
;
 1D \\rightarrow 1D Two-fold parallel interpenetrated coordination
 polymers with a bis(pyridylurea) ligand
;
_journal_issue 7
_journal_name_full CrystEngComm
_journal_page_first 2001
_journal_paper_doi 10.1039/b922566h
_journal_volume 12
_journal_year 2010
_chemical_formula_sum 'C30 H52 Co N12 O16 S'
_chemical_formula_weight 927.83
_chemical_name_systematic
;
?
;
_space_group_IT_number 15
_symmetry_cell_setting monoclinic
_symmetry_space_group_name_Hall '-C 2yc'
_symmetry_space_group_name_H-M 'C 1 2/c 1'
_atom_sites_solution_hydrogens geom
_atom_sites_solution_primary direct
_atom_sites_solution_secondary difmap
_audit_creation_method SHELXL-97
_cell_angle_alpha 90.00
_cell_angle_beta 96.11(3)
_cell_angle_gamma 90.00
_cell_formula_units_Z 8
_cell_length_a 21.53(4)
_cell_length_b 18.26(4)
_cell_length_c 21.45(4)
_cell_measurement_temperature 173(2)
_cell_volume 8385(3)
_computing_cell_refinement 'Bruker SMART'
_computing_data_collection 'Bruker SMART APEX II'
_computing_data_reduction 'Bruker SAINT'
_computing_structure_refinement 'SHELXL-97 (Sheldrick, 1997)'
_computing_structure_solution 'SHELXS-97 (Sheldrick, 1990)'
_diffrn_ambient_temperature 173(2)
_diffrn_measured_fraction_theta_full 0.982
_diffrn_measured_fraction_theta_max 0.982
_diffrn_measurement_device_type 'Bruker APEX II area detector'
_diffrn_measurement_method '\w scans'
_diffrn_radiation_monochromator graphite
_diffrn_radiation_source 'fine-focus sealed tube'
_diffrn_radiation_type MoK\a
_diffrn_radiation_wavelength 0.71073
_diffrn_reflns_av_R_equivalents 0.1341
_diffrn_reflns_av_sigmaI/netI 0.1619
_diffrn_reflns_limit_h_max 23
_diffrn_reflns_limit_h_min -23
_diffrn_reflns_limit_k_max 16
_diffrn_reflns_limit_k_min -20
_diffrn_reflns_limit_l_max 23
_diffrn_reflns_limit_l_min -23
_diffrn_reflns_number 18137
_diffrn_reflns_theta_full 23.52
_diffrn_reflns_theta_max 23.52
_diffrn_reflns_theta_min 1.47
_exptl_absorpt_coefficient_mu 0.541
_exptl_absorpt_correction_T_max 0.9479
_exptl_absorpt_correction_T_min 0.8545
_exptl_absorpt_correction_type multi-scan
_exptl_absorpt_process_details SADABS
_exptl_crystal_colour pink
_exptl_crystal_density_diffrn 1.469
_exptl_crystal_density_method 'not measured'
_exptl_crystal_description needle
_exptl_crystal_F_000 3896
_exptl_crystal_size_max 0.30
_exptl_crystal_size_mid 0.15
_exptl_crystal_size_min 0.10
_refine_diff_density_max 1.436
_refine_diff_density_min -0.794
_refine_diff_density_rms 0.123
_refine_ls_extinction_method none
_refine_ls_goodness_of_fit_ref 0.991
_refine_ls_hydrogen_treatment constr
_refine_ls_matrix_type full
_refine_ls_number_parameters 552
_refine_ls_number_reflns 6112
_refine_ls_number_restraints 68
_refine_ls_restrained_S_all 1.001
_refine_ls_R_factor_all 0.1990
_refine_ls_R_factor_gt 0.1029
_refine_ls_shift/su_max 0.006
_refine_ls_shift/su_mean 0.000
_refine_ls_structure_factor_coef Fsqd
_refine_ls_weighting_details 'calc w=1/[\s^2^(Fo^2^)+(0.1984P)^2^+0.0000P] where P=(Fo^2^+2Fc^2^)/3'
_refine_ls_weighting_scheme calc
_refine_ls_wR_factor_gt 0.2693
_refine_ls_wR_factor_ref 0.3458
_reflns_number_gt 2828
_reflns_number_total 6112
_reflns_threshold_expression >2sigma(I)
_cod_data_source_file b922566h.txt
_cod_data_source_block CoL2SO4
_cod_depositor_comments
;
The following automatic conversions were performed:

'_exptl_absorpt_correction_type' value 'Multi-scan' changed to
'multi-scan' according to
/home/saulius/struct/CIF-dictionaries/cif_core.dic dictionary named
'cif_core.dic' version 2.4.2 from 2011-04-26.

Automatic conversion script
Id: cif_fix_values 1891 2012-01-12 08:04:46Z andrius 
;
_cod_original_cell_volume 8389(29)
_cod_original_sg_symbol_H-M C2/c
_cod_database_code 7212218

loop_
_symmetry_equiv_pos_as_xyz
'x, y, z'
'-x, y, -z+1/2'
'x+1/2, y+1/2, z'
'-x+1/2, y+1/2, -z+1/2'
'-x, -y, -z'
'x, -y, z-1/2'
'-x+1/2, -y+1/2, -z'
'x+1/2, -y+1/2, z-1/2'

loop_
_atom_site_label
_atom_site_type_symbol
_atom_site_fract_x
_atom_site_fract_y
_atom_site_fract_z
_atom_site_U_iso_or_equiv
_atom_site_adp_type
_atom_site_occupancy
_atom_site_symmetry_multiplicity
_atom_site_calc_flag
_atom_site_refinement_flags
_atom_site_disorder_assembly
_atom_site_disorder_group
Co1 Co 0.5000 1.25956(10) 0.7500 0.0328(6) Uani 1 2 d S . .
Co2 Co 0.5000 0.72753(11) 0.7500 0.0331(6) Uani 1 2 d S . .
S S 0.25022(15) 0.0021(4) 0.50654(17) 0.114(2) Uani 1 1 d D . .
O1 O 0.5934(3) 1.2630(4) 0.7283(3) 0.0447(18) Uani 1 1 d . . .
H1B H 0.6116 1.3048 0.7315 0.080 Uiso 1 1 d R . .
H1 H 0.6005 1.2296 0.7016 0.080 Uiso 1 1 d R . .
O2 O 0.4809(3) 0.7239(4) 0.8449(3) 0.0479(19) Uani 1 1 d . . .
H2C H 0.4937 0.6909 0.8714 0.080 Uiso 1 1 d R . .
H2 H 0.4486 0.7513 0.8469 0.080 Uiso 1 1 d R . .
O3 O 0.5199(4) 0.9231(5) 0.5747(4) 0.067(2) Uani 1 1 d . . .
O4 O 0.5086(3) 0.5968(4) 0.5781(3) 0.0504(19) Uani 1 1 d . . .
O5 O 0.3288(3) 0.3899(4) 0.7604(3) 0.0476(19) Uani 1 1 d . . .
O6 O 0.3249(4) 0.0632(5) 0.7710(4) 0.066(2) Uani 1 1 d . . .
O7 O 0.3040(7) -0.0434(12) 0.5166(9) 0.190(5) Uani 0.700(13) 1 d PD A 1
O8 O 0.1903(7) -0.0358(13) 0.5070(9) 0.190(5) Uani 0.700(13) 1 d PD A 1
O9 O 0.2464(9) 0.0364(13) 0.4445(7) 0.190(5) Uani 0.700(13) 1 d PD A 1
O10 O 0.2554(9) 0.0589(11) 0.5565(8) 0.190(5) Uani 0.700(13) 1 d PD A 1
O7A O 0.3012(13) -0.012(2) 0.5527(15) 0.190(5) Uani 0.300(13) 1 d PD A 2
O8A O 0.220(2) -0.0698(15) 0.4860(19) 0.190(5) Uani 0.300(13) 1 d PD A 2
O9A O 0.2695(16) 0.037(2) 0.4508(13) 0.190(5) Uani 0.300(13) 1 d PD A 2
O10A O 0.2014(16) 0.045(2) 0.5335(17) 0.190(5) Uani 0.300(13) 1 d PD A 2
O11 O 0.1410(11) 0.1114(15) 0.5770(11) 0.130(8) Uani 0.50 1 d PU . .
O12 O 0.1691(7) 0.8863(9) 0.6068(7) 0.170(6) Uani 1 1 d U . .
O13 O 0.254(3) 0.227(3) 0.951(3) 0.30(3) Uani 0.50 1 d PU . .
O14 O 0.3333(9) 0.0864(13) 0.9022(9) 0.099(6) Uani 0.50 1 d PU . .
O15 O 0.3459(6) 0.1970(10) 0.8563(6) 0.164(5) Uani 1 1 d U . .
O16 O 0.6106(6) 0.7678(8) 0.5970(7) 0.152(5) Uani 1 1 d U . .
O17 O 0.6485(6) 0.9013(9) 0.5837(6) 0.155(5) Uani 1 1 d U . .
O18 O 0.2500 0.2500 0.5000 0.58(5) Uani 1 2 d SU . .
N1 N 0.4777(4) 1.1714(5) 0.6836(3) 0.036(2) Uani 1 1 d . . .
N2 N 0.4323(4) 0.9942(5) 0.5630(4) 0.049(2) Uani 1 1 d . . .
H2A H 0.3942 0.9963 0.5437 0.058 Uiso 1 1 calc R . .
N3 N 0.4377(4) 0.8889(5) 0.5078(4) 0.053(3) Uani 1 1 d . . .
H3 H 0.3990 0.8995 0.4931 0.064 Uiso 1 1 calc R . .
N4 N 0.4364(4) 0.6193(5) 0.4964(4) 0.056(3) Uani 1 1 d . . .
H4 H 0.4014 0.6042 0.4755 0.067 Uiso 1 1 calc R . .
N5 N 0.4327(4) 0.5130(5) 0.5483(4) 0.047(2) Uani 1 1 d . . .
H5 H 0.4006 0.5046 0.5202 0.057 Uiso 1 1 calc R . .
N6 N 0.4729(4) 0.3464(5) 0.6817(4) 0.037(2) Uani 1 1 d . . .
N7 N 0.4310(3) 0.6413(5) 0.7248(4) 0.037(2) Uani 1 1 d . . .
N8 N 0.2997(4) 0.4739(5) 0.6835(4) 0.047(2) Uani 1 1 d . . .
H8 H 0.2734 0.4817 0.6499 0.056 Uiso 1 1 calc R . .
N9 N 0.2455(4) 0.3666(5) 0.6889(4) 0.053(3) Uani 1 1 d . . .
H9 H 0.2231 0.3814 0.6544 0.064 Uiso 1 1 calc R . .
N10 N 0.2597(4) 0.0986(5) 0.6861(5) 0.062(3) Uani 1 1 d . . .
H10 H 0.2468 0.0888 0.6467 0.075 Uiso 1 1 calc R . .
N11 N 0.3142(4) -0.0072(5) 0.6821(4) 0.050(2) Uani 1 1 d . . .
H11 H 0.2950 -0.0093 0.6438 0.060 Uiso 1 1 calc R . .
N12 N 0.4338(3) -0.1842(5) 0.7285(4) 0.040(2) Uani 1 1 d . . .
C1 C 0.5185(4) 1.1184(6) 0.6766(5) 0.039(3) Uani 1 1 d . . .
H1A H 0.5584 1.1225 0.6997 0.047 Uiso 1 1 calc R . .
C2 C 0.5080(4) 1.0588(6) 0.6391(4) 0.039(3) Uani 1 1 d . . .
H2B H 0.5395 1.0228 0.6371 0.047 Uiso 1 1 calc R . .
C3 C 0.4501(4) 1.0513(6) 0.6035(5) 0.035(2) Uani 1 1 d . . .
C4 C 0.4070(4) 1.1056(6) 0.6100(5) 0.045(3) Uani 1 1 d . . .
H4A H 0.3665 1.1033 0.5877 0.054 Uiso 1 1 calc R . .
C5 C 0.4234(5) 1.1627(6) 0.6491(5) 0.041(3) Uani 1 1 d . . .
H5A H 0.3931 1.2000 0.6518 0.049 Uiso 1 1 calc R . .
C6 C 0.4677(5) 0.9349(6) 0.5496(5) 0.046(3) Uani 1 1 d . . .
C7 C 0.4648(6) 0.8237(6) 0.4858(5) 0.056(3) Uani 1 1 d . . .
H7A H 0.5099 0.8234 0.5008 0.067 Uiso 1 1 calc R . .
H7B H 0.4608 0.8247 0.4395 0.067 Uiso 1 1 calc R . .
C8 C 0.4360(6) 0.7548(6) 0.5067(5) 0.048(3) Uani 1 1 d . . .
H8A H 0.3905 0.7557 0.4941 0.058 Uiso 1 1 calc R . .
H8B H 0.4428 0.7513 0.5530 0.058 Uiso 1 1 calc R . .
C9 C 0.4644(6) 0.6893(6) 0.4781(5) 0.058(3) Uani 1 1 d . . .
H9A H 0.4586 0.6940 0.4319 0.069 Uiso 1 1 calc R . .
H9B H 0.5099 0.6885 0.4914 0.069 Uiso 1 1 calc R . .
C10 C 0.4627(5) 0.5787(6) 0.5437(5) 0.043(3) Uani 1 1 d . . .
C11 C 0.4478(5) 0.4575(5) 0.5931(4) 0.036(2) Uani 1 1 d . . .
C12 C 0.5046(4) 0.4543(6) 0.6291(4) 0.041(3) Uani 1 1 d . . .
H12 H 0.5360 0.4899 0.6251 0.049 Uiso 1 1 calc R . .
C13 C 0.5139(4) 0.3980(6) 0.6710(5) 0.042(3) Uani 1 1 d . . .
H13 H 0.5537 0.3955 0.6949 0.050 Uiso 1 1 calc R . .
C14 C 0.4188(5) 0.3518(6) 0.6448(5) 0.043(3) Uani 1 1 d . . .
H14 H 0.3881 0.3156 0.6498 0.052 Uiso 1 1 calc R . .
C15 C 0.4039(5) 0.4051(6) 0.6005(5) 0.041(3) Uani 1 1 d . . .
H15 H 0.3645 0.4055 0.5760 0.049 Uiso 1 1 calc R . .
C16 C 0.4227(4) 0.5893(6) 0.7653(5) 0.042(3) Uani 1 1 d . . .
H16 H 0.4485 0.5907 0.8040 0.050 Uiso 1 1 calc R . .
C17 C 0.3803(4) 0.5334(6) 0.7572(5) 0.044(3) Uani 1 1 d . . .
H17 H 0.3762 0.4992 0.7898 0.053 Uiso 1 1 calc R . .
C18 C 0.3430(4) 0.5276(6) 0.6995(5) 0.037(3) Uani 1 1 d . . .
C19 C 0.3500(5) 0.5822(6) 0.6571(5) 0.046(3) Uani 1 1 d . . .
H19 H 0.3245 0.5829 0.6181 0.055 Uiso 1 1 calc R . .
C20 C 0.3949(5) 0.6372(6) 0.6711(5) 0.048(3) Uani 1 1 d . . .
H20 H 0.3996 0.6735 0.6402 0.058 Uiso 1 1 calc R . .
C21 C 0.2936(5) 0.4091(6) 0.7149(5) 0.040(3) Uani 1 1 d . . .
C22 C 0.2306(5) 0.2975(6) 0.7171(5) 0.047(3) Uani 1 1 d . . .
H22A H 0.1846 0.2919 0.7137 0.057 Uiso 1 1 calc R . .
H22B H 0.2461 0.2987 0.7622 0.057 Uiso 1 1 calc R . .
C23 C 0.2584(5) 0.2312(6) 0.6872(5) 0.048(3) Uani 1 1 d . . .
H23A H 0.2466 0.2319 0.6414 0.057 Uiso 1 1 calc R . .
H23B H 0.3046 0.2330 0.6949 0.057 Uiso 1 1 calc R . .
C24 C 0.2355(6) 0.1632(7) 0.7139(6) 0.065(4) Uani 1 1 d . . .
H24A H 0.2480 0.1626 0.7596 0.078 Uiso 1 1 calc R . .
H24B H 0.1894 0.1624 0.7071 0.078 Uiso 1 1 calc R . .
C25 C 0.3010(5) 0.0520(6) 0.7173(6) 0.047(3) Uani 1 1 d . . .
C26 C 0.3545(5) -0.0645(6) 0.7001(5) 0.045(3) Uani 1 1 d . . .
C27 C 0.3889(4) -0.0729(6) 0.7600(5) 0.042(3) Uani 1 1 d . . .
H27 H 0.3854 -0.0379 0.7922 0.051 Uiso 1 1 calc R . .
C28 C 0.4267(4) -0.1317(6) 0.7702(5) 0.042(3) Uani 1 1 d . . .
H28 H 0.4500 -0.1359 0.8102 0.051 Uiso 1 1 calc R . .
C29 C 0.4004(5) -0.1752(6) 0.6727(5) 0.044(3) Uani 1 1 d . . .
H29 H 0.4043 -0.2118 0.6420 0.053 Uiso 1 1 calc R . .
C30 C 0.3622(5) -0.1195(6) 0.6566(5) 0.046(3) Uani 1 1 d . . .
H30 H 0.3405 -0.1173 0.6158 0.055 Uiso 1 1 calc R . .

loop_
_atom_site_aniso_label
_atom_site_aniso_U_11
_atom_site_aniso_U_22
_atom_site_aniso_U_33
_atom_site_aniso_U_23
_atom_site_aniso_U_13
_atom_site_aniso_U_12
Co1 0.0330(11) 0.0284(13) 0.0352(11) 0.000 -0.0048(8) 0.000
Co2 0.0331(11) 0.0321(13) 0.0326(11) 0.000 -0.0034(8) 0.000
S 0.046(2) 0.241(7) 0.049(2) 0.011(3) -0.0141(17) -0.011(3)
O1 0.038(4) 0.033(5) 0.062(5) -0.008(4) 0.003(3) 0.000(3)
O2 0.061(5) 0.042(5) 0.040(4) 0.008(3) -0.001(3) 0.006(4)
O3 0.066(5) 0.052(6) 0.081(6) -0.021(5) 0.001(5) 0.016(4)
O4 0.059(5) 0.036(5) 0.052(5) -0.004(4) -0.009(4) -0.006(4)
O5 0.044(4) 0.046(5) 0.050(5) 0.007(4) -0.007(4) -0.005(3)
O6 0.070(6) 0.061(7) 0.068(6) -0.015(5) 0.009(5) 0.013(5)
O7 0.119(8) 0.285(17) 0.152(9) -0.004(8) -0.056(7) -0.010(8)
O8 0.119(8) 0.285(17) 0.152(9) -0.004(8) -0.056(7) -0.010(8)
O9 0.119(8) 0.285(17) 0.152(9) -0.004(8) -0.056(7) -0.010(8)
O10 0.119(8) 0.285(17) 0.152(9) -0.004(8) -0.056(7) -0.010(8)
O7A 0.119(8) 0.285(17) 0.152(9) -0.004(8) -0.056(7) -0.010(8)
O8A 0.119(8) 0.285(17) 0.152(9) -0.004(8) -0.056(7) -0.010(8)
O9A 0.119(8) 0.285(17) 0.152(9) -0.004(8) -0.056(7) -0.010(8)
O10A 0.119(8) 0.285(17) 0.152(9) -0.004(8) -0.056(7) -0.010(8)
O11 0.123(11) 0.137(12) 0.132(11) -0.035(9) 0.028(9) -0.001(9)
O12 0.183(9) 0.192(10) 0.136(8) 0.017(7) 0.029(7) -0.041(8)
O13 0.29(3) 0.30(3) 0.30(3) 0.008(10) 0.029(11) -0.010(10)
O14 0.100(9) 0.101(11) 0.097(9) 0.002(8) 0.011(8) -0.009(8)
O15 0.145(8) 0.202(10) 0.149(8) 0.041(8) 0.034(7) -0.012(8)
O16 0.124(8) 0.191(10) 0.148(8) 0.000(7) 0.039(7) -0.037(7)
O17 0.144(8) 0.170(10) 0.152(8) 0.018(7) 0.018(7) 0.003(7)
O18 0.58(5) 0.58(5) 0.57(5) 0.001(10) 0.061(12) 0.004(10)
N1 0.038(5) 0.036(6) 0.034(5) -0.003(4) 0.000(4) 0.005(4)
N2 0.045(5) 0.043(7) 0.056(6) -0.007(5) -0.008(4) 0.004(5)
N3 0.072(6) 0.024(6) 0.062(6) -0.008(5) -0.001(5) -0.001(5)
N4 0.073(6) 0.035(6) 0.056(6) 0.003(5) -0.008(5) -0.006(5)
N5 0.058(6) 0.034(6) 0.046(5) 0.005(4) -0.017(4) 0.006(4)
N6 0.041(5) 0.032(6) 0.037(5) 0.002(4) -0.002(4) 0.001(4)
N7 0.037(5) 0.031(6) 0.041(5) 0.013(4) -0.003(4) 0.001(4)
N8 0.042(5) 0.036(6) 0.059(6) 0.000(5) -0.010(4) -0.004(4)
N9 0.036(5) 0.043(7) 0.077(7) 0.000(5) -0.008(5) -0.006(4)
N10 0.073(7) 0.040(7) 0.073(7) -0.010(5) 0.004(6) 0.013(5)
N11 0.058(6) 0.026(6) 0.064(6) -0.006(5) -0.004(5) 0.009(5)
N12 0.038(5) 0.044(6) 0.038(5) -0.008(4) 0.000(4) 0.002(4)
C1 0.037(6) 0.029(7) 0.049(7) -0.006(5) -0.002(5) -0.002(5)
C2 0.037(6) 0.035(7) 0.043(6) 0.000(5) -0.009(5) 0.010(5)
C3 0.043(6) 0.019(6) 0.046(6) -0.001(5) 0.009(5) -0.006(5)
C4 0.035(6) 0.044(8) 0.052(7) -0.005(6) -0.010(5) 0.004(5)
C5 0.047(6) 0.020(6) 0.055(7) -0.009(5) -0.001(5) 0.003(5)
C6 0.059(7) 0.032(7) 0.046(7) -0.007(5) 0.004(6) 0.007(6)
C7 0.090(9) 0.034(8) 0.043(7) -0.004(6) 0.006(6) 0.002(6)
C8 0.077(8) 0.032(7) 0.037(6) 0.000(5) 0.010(6) 0.005(6)
C9 0.099(9) 0.033(8) 0.043(7) 0.009(6) 0.014(6) 0.004(7)
C10 0.074(8) 0.014(6) 0.040(7) -0.008(5) 0.006(6) -0.009(6)
C11 0.056(7) 0.018(6) 0.032(6) 0.001(5) -0.004(5) -0.001(5)
C12 0.042(6) 0.035(7) 0.044(6) -0.002(5) -0.002(5) -0.006(5)
C13 0.029(5) 0.047(8) 0.046(6) 0.007(6) -0.012(5) -0.001(5)
C14 0.043(6) 0.028(7) 0.057(7) 0.007(5) -0.004(5) -0.005(5)
C15 0.042(6) 0.027(7) 0.052(7) 0.008(5) -0.008(5) 0.006(5)
C16 0.039(6) 0.038(7) 0.047(6) 0.004(6) -0.005(5) -0.001(5)
C17 0.050(6) 0.041(8) 0.039(6) 0.013(5) -0.004(5) 0.000(5)
C18 0.029(5) 0.024(6) 0.056(7) -0.002(5) -0.006(5) 0.004(4)
C19 0.051(7) 0.037(8) 0.046(7) 0.000(5) -0.019(5) -0.006(5)
C20 0.056(7) 0.041(8) 0.044(7) 0.004(5) -0.011(6) -0.009(6)
C21 0.037(6) 0.025(7) 0.056(7) -0.001(5) 0.004(5) 0.008(5)
C22 0.033(6) 0.024(7) 0.086(8) -0.001(6) 0.013(5) 0.005(5)
C23 0.044(6) 0.032(7) 0.065(7) -0.011(6) 0.001(5) -0.007(5)
C24 0.060(7) 0.032(8) 0.106(10) 0.009(7) 0.024(7) 0.001(6)
C25 0.035(6) 0.026(7) 0.077(9) 0.000(6) 0.001(6) -0.004(5)
C26 0.049(7) 0.028(7) 0.057(7) 0.005(6) 0.004(6) -0.005(5)
C27 0.034(6) 0.044(8) 0.048(7) -0.017(5) 0.003(5) -0.003(5)
C28 0.037(6) 0.041(8) 0.047(7) -0.001(6) -0.005(5) 0.005(5)
C29 0.055(7) 0.037(7) 0.036(6) -0.016(5) -0.012(5) 0.002(5)
C30 0.051(7) 0.047(8) 0.038(6) 0.000(6) -0.001(5) 0.004(6)

loop_
_atom_type_symbol
_atom_type_description
_atom_type_scat_dispersion_real
_atom_type_scat_dispersion_imag
_atom_type_scat_source
C C 0.0033 0.0016 'International Tables Vol C Tables 4.2.6.8 and 6.1.1.4'
H H 0.0000 0.0000 'International Tables Vol C Tables 4.2.6.8 and 6.1.1.4'
N N 0.0061 0.0033 'International Tables Vol C Tables 4.2.6.8 and 6.1.1.4'
O O 0.0106 0.0060 'International Tables Vol C Tables 4.2.6.8 and 6.1.1.4'
S S 0.1246 0.1234 'International Tables Vol C Tables 4.2.6.8 and 6.1.1.4'
Co Co 0.3494 0.9721 'International Tables Vol C Tables 4.2.6.8 and 6.1.1.4'

loop_
_geom_angle_atom_site_label_1
_geom_angle_atom_site_label_2
_geom_angle_atom_site_label_3
_geom_angle
_geom_angle_site_symmetry_1
_geom_angle_site_symmetry_3
O1 Co1 O1 176.6(4) 2_656 .
O1 Co1 N1 91.0(3) 2_656 .
O1 Co1 N1 91.5(3) . .
O1 Co1 N1 91.5(3) 2_656 2_656
O1 Co1 N1 91.0(3) . 2_656
N1 Co1 N1 84.2(5) . 2_656
O1 Co1 N6 91.3(3) 2_656 2_666
O1 Co1 N6 86.3(3) . 2_666
N1 Co1 N6 177.2(3) . 2_666
N1 Co1 N6 94.2(3) 2_656 2_666
O1 Co1 N6 86.3(3) 2_656 1_565
O1 Co1 N6 91.3(3) . 1_565
N1 Co1 N6 94.2(3) . 1_565
N1 Co1 N6 177.2(3) 2_656 1_565
N6 Co1 N6 87.5(5) 2_666 1_565
O2 Co2 O2 176.4(4) . 2_656
O2 Co2 N12 90.5(3) . 2_666
O2 Co2 N12 92.1(3) 2_656 2_666
O2 Co2 N12 92.1(3) . 1_565
O2 Co2 N12 90.5(3) 2_656 1_565
N12 Co2 N12 84.0(5) 2_666 1_565
O2 Co2 N7 91.1(3) . .
O2 Co2 N7 86.3(3) 2_656 .
N12 Co2 N7 177.4(3) 2_666 .
N12 Co2 N7 93.9(3) 1_565 .
O2 Co2 N7 86.3(3) . 2_656
O2 Co2 N7 91.1(3) 2_656 2_656
N12 Co2 N7 93.9(3) 2_666 2_656
N12 Co2 N7 177.4(3) 1_565 2_656
N7 Co2 N7 88.2(4) . 2_656
O7A S O7 39.7(18) . .
O7A S O9A 112.7(15) . .
O7 S O9A 95(2) . .
O7A S O9 132.5(18) . .
O7 S O9 110.7(10) . .
O9A S O9 19.8(17) . .
O7A S O8 121.5(19) . .
O7 S O8 115.3(13) . .
O9A S O8 122.8(18) . .
O9 S O8 104.1(9) . .
O7A S O10A 110.8(15) . .
O7 S O10A 148.4(17) . .
O9A S O10A 111.5(16) . .
O9 S O10A 99(2) . .
O8 S O10A 65.6(17) . .
O7A S O10 68.6(18) . .
O7 S O10 107.5(9) . .
O9A S O10 106(2) . .
O9 S O10 110.4(12) . .
O8 S O10 108.8(10) . .
O10A S O10 49.3(16) . .
O7A S O8A 108.6(16) . .
O7 S O8A 81.8(19) . .
O9A S O8A 107.0(14) . .
O9 S O8A 97(2) . .
O8 S O8A 40.4(16) . .
O10A S O8A 105.9(14) . .
O10 S O8A 144.4(19) . .
C5 N1 C1 113.9(9) . .
C5 N1 Co1 125.2(7) . .
C1 N1 Co1 120.8(6) . .
C6 N2 C3 127.1(9) . .
C6 N3 C7 123.8(10) . .
C10 N4 C9 121.9(10) . .
C10 N5 C11 127.0(9) . .
C13 N6 C14 113.5(8) . .
C13 N6 Co1 119.6(6) . 1_545
C14 N6 Co1 126.8(7) . 1_545
C16 N7 C20 115.3(9) . .
C16 N7 Co2 119.5(7) . .
C20 N7 Co2 125.2(7) . .
C18 N8 C21 126.2(9) . .
C21 N9 C22 121.0(9) . .
C25 N10 C24 123.8(11) . .
C25 N11 C26 127.1(10) . .
C28 N12 C29 115.0(9) . .
C28 N12 Co2 120.9(7) . 1_545
C29 N12 Co2 124.0(7) . 1_545
N1 C1 C2 125.5(9) . .
C1 C2 C3 119.1(10) . .
C4 C3 N2 117.5(9) . .
C4 C3 C2 116.4(10) . .
N2 C3 C2 126.1(9) . .
C5 C4 C3 118.8(9) . .
N1 C5 C4 126.3(10) . .
O3 C6 N3 122.9(11) . .
O3 C6 N2 123.7(10) . .
N3 C6 N2 113.3(10) . .
N3 C7 C8 113.9(10) . .
C7 C8 C9 110.4(10) . .
N4 C9 C8 112.5(9) . .
O4 C10 N4 124.3(10) . .
O4 C10 N5 123.6(10) . .
N4 C10 N5 112.1(10) . .
C15 C11 C12 119.3(9) . .
C15 C11 N5 118.1(9) . .
C12 C11 N5 122.6(9) . .
C13 C12 C11 117.4(10) . .
N6 C13 C12 126.4(9) . .
N6 C14 C15 125.8(10) . .
C11 C15 C14 117.6(9) . .
N7 C16 C17 126.3(10) . .
C16 C17 C18 118.6(10) . .
N8 C18 C19 118.3(9) . .
N8 C18 C17 125.8(10) . .
C19 C18 C17 115.9(10) . .
C18 C19 C20 120.1(10) . .
N7 C20 C19 123.7(10) . .
O5 C21 N9 122.9(10) . .
O5 C21 N8 123.7(10) . .
N9 C21 N8 113.4(9) . .
N9 C22 C23 113.7(9) . .
C24 C23 C22 110.1(10) . .
N10 C24 C23 112.3(10) . .
O6 C25 N10 123.1(11) . .
O6 C25 N11 124.1(10) . .
N10 C25 N11 112.8(11) . .
N11 C26 C30 118.3(10) . .
N11 C26 C27 125.7(10) . .
C30 C26 C27 116.0(10) . .
C28 C27 C26 118.6(10) . .
N12 C28 C27 125.1(10) . .
C30 C29 N12 125.8(10) . .
C29 C30 C26 119.5(10) . .

loop_
_geom_bond_atom_site_label_1
_geom_bond_atom_site_label_2
_geom_bond_distance
_geom_bond_site_symmetry_2
Co1 O1 2.113(7) 2_656
Co1 O1 2.113(7) .
Co1 N1 2.170(9) .
Co1 N1 2.170(9) 2_656
Co1 N6 2.196(9) 2_666
Co1 N6 2.196(9) 1_565
Co2 O2 2.121(8) .
Co2 O2 2.121(8) 2_656
Co2 N12 2.169(9) 2_666
Co2 N12 2.169(9) 1_565
Co2 N7 2.193(9) .
Co2 N7 2.193(9) 2_656
S O7A 1.422(16) .
S O7 1.423(13) .
S O9A 1.453(17) .
S O9 1.464(13) .
S O8 1.465(13) .
S O10A 1.479(17) .
S O10 1.487(13) .
S O8A 1.512(17) .
O3 C6 1.214(12) .
O4 C10 1.215(12) .
O5 C21 1.221(11) .
O6 C25 1.228(12) .
N1 C5 1.324(12) .
N1 C1 1.326(12) .
N2 C6 1.373(14) .
N2 C3 1.384(13) .
N3 C6 1.343(13) .
N3 C7 1.428(14) .
N4 C10 1.332(13) .
N4 C9 1.485(14) .
N5 C10 1.371(13) .
N5 C11 1.411(13) .
N6 C13 1.326(12) .
N6 C14 1.340(12) .
N6 Co1 2.196(9) 1_545
N7 C16 1.312(13) .
N7 C20 1.322(12) .
N8 C18 1.370(13) .
N8 C21 1.376(13) .
N9 C21 1.365(13) .
N9 C22 1.452(14) .
N10 C25 1.356(14) .
N10 C24 1.444(15) .
N11 C25 1.366(14) .
N11 C26 1.388(13) .
N12 C28 1.331(13) .
N12 C29 1.340(11) .
N12 Co2 2.169(9) 1_545
C1 C2 1.357(14) .
C2 C3 1.397(13) .
C3 C4 1.376(14) .
C4 C5 1.360(14) .
C7 C8 1.493(15) .
C8 C9 1.503(15) .
C11 C15 1.366(14) .
C11 C12 1.377(13) .
C12 C13 1.367(14) .
C14 C15 1.374(14) .
C16 C17 1.369(14) .
C17 C18 1.405(13) .
C18 C19 1.370(14) .
C19 C20 1.404(15) .
C22 C23 1.522(15) .
C23 C24 1.473(15) .
C26 C30 1.392(15) .
C26 C27 1.423(14) .
C27 C28 1.349(14) .
C29 C30 1.330(14) .

loop_
_geom_torsion_atom_site_label_1
_geom_torsion_atom_site_label_2
_geom_torsion_atom_site_label_3
_geom_torsion_atom_site_label_4
_geom_torsion
_geom_torsion_site_symmetry_1
O1 Co1 N1 C5 32.8(8) 2_656
O1 Co1 N1 C5 -144.9(8) .
N1 Co1 N1 C5 124.2(9) 2_656
N6 Co1 N1 C5 178(100) 2_666
N6 Co1 N1 C5 -53.5(8) 1_565
O1 Co1 N1 C1 -144.1(8) 2_656
O1 Co1 N1 C1 38.2(8) .
N1 Co1 N1 C1 -52.6(7) 2_656
N6 Co1 N1 C1 1(7) 2_666
N6 Co1 N1 C1 129.6(8) 1_565
O2 Co2 N7 C16 -33.9(8) .
O2 Co2 N7 C16 143.6(8) 2_656
N12 Co2 N7 C16 -163(6) 2_666
N12 Co2 N7 C16 -126.1(8) 1_565
N7 Co2 N7 C16 52.4(7) 2_656
O2 Co2 N7 C20 144.8(8) .
O2 Co2 N7 C20 -37.7(8) 2_656
N12 Co2 N7 C20 16(7) 2_666
N12 Co2 N7 C20 52.6(8) 1_565
N7 Co2 N7 C20 -128.9(9) 2_656
C5 N1 C1 C2 -1.1(15) .
Co1 N1 C1 C2 176.1(8) .
N1 C1 C2 C3 1.0(16) .
C6 N2 C3 C4 180.0(10) .
C6 N2 C3 C2 -0.5(17) .
C1 C2 C3 C4 -0.9(15) .
C1 C2 C3 N2 179.6(9) .
N2 C3 C4 C5 -179.3(9) .
C2 C3 C4 C5 1.1(15) .
C1 N1 C5 C4 1.4(15) .
Co1 N1 C5 C4 -175.7(8) .
C3 C4 C5 N1 -1.5(17) .
C7 N3 C6 O3 -3.7(18) .
C7 N3 C6 N2 179.3(10) .
C3 N2 C6 O3 3.6(18) .
C3 N2 C6 N3 -179.4(9) .
C6 N3 C7 C8 112.2(13) .
N3 C7 C8 C9 176.2(9) .
C10 N4 C9 C8 -96.4(13) .
C7 C8 C9 N4 -178.8(9) .
C9 N4 C10 O4 5.0(17) .
C9 N4 C10 N5 -173.7(9) .
C11 N5 C10 O4 2.0(17) .
C11 N5 C10 N4 -179.3(9) .
C10 N5 C11 C15 163.4(10) .
C10 N5 C11 C12 -16.8(16) .
C15 C11 C12 C13 -0.1(15) .
N5 C11 C12 C13 -179.9(9) .
C14 N6 C13 C12 2.3(16) .
Co1 N6 C13 C12 178.4(8) 1_545
C11 C12 C13 N6 -1.7(17) .
C13 N6 C14 C15 -1.4(15) .
Co1 N6 C14 C15 -177.1(8) 1_545
C12 C11 C15 C14 0.9(15) .
N5 C11 C15 C14 -179.3(9) .
N6 C14 C15 C11 -0.1(17) .
C20 N7 C16 C17 -0.9(16) .
Co2 N7 C16 C17 177.9(8) .
N7 C16 C17 C18 2.7(17) .
C21 N8 C18 C19 168.2(10) .
C21 N8 C18 C17 -13.8(16) .
C16 C17 C18 N8 178.2(10) .
C16 C17 C18 C19 -3.8(14) .
N8 C18 C19 C20 -178.4(10) .
C17 C18 C19 C20 3.4(15) .
C16 N7 C20 C19 0.5(15) .
Co2 N7 C20 C19 -178.3(8) .
C18 C19 C20 N7 -1.9(17) .
C22 N9 C21 O5 4.6(16) .
C22 N9 C21 N8 -177.7(8) .
C18 N8 C21 O5 -3.5(17) .
C18 N8 C21 N9 178.8(9) .
C21 N9 C22 C23 -97.4(12) .
N9 C22 C23 C24 -173.8(10) .
C25 N10 C24 C23 111.3(13) .
C22 C23 C24 N10 178.8(9) .
C24 N10 C25 O6 -4.9(18) .
C24 N10 C25 N11 176.6(10) .
C26 N11 C25 O6 1.4(18) .
C26 N11 C25 N10 179.8(10) .
C25 N11 C26 C30 -179.0(10) .
C25 N11 C26 C27 1.6(17) .
N11 C26 C27 C28 -179.6(10) .
C30 C26 C27 C28 1.0(15) .
C29 N12 C28 C27 0.7(15) .
Co2 N12 C28 C27 176.7(8) 1_545
C26 C27 C28 N12 -1.3(16) .
C28 N12 C29 C30 0.2(16) .
Co2 N12 C29 C30 -175.7(9) 1_545
N12 C29 C30 C26 -0.4(18) .
N11 C26 C30 C29 -179.7(10) .
C27 C26 C30 C29 -0.2(16) .
